data_1560032
loop_
_publ_author_name
'Tsoureas, Nikolaos'
'Mansikkam\"aki, Akseli'
'Layfield, Richard A.'

_publ_section_title
;
 Synthesis, bonding properties and ether activation reactivity of
 cyclobutadienyl-ligated hybrid uranocenes
;
_journal_issue 8
_journal_name_full 'Chemical Science'
_journal_page_first 2948
_journal_page_last 2954
_journal_paper_doi 10.1039/D0SC05199C
_journal_volume 12
_journal_year 2021
_chemical_formula_moiety 'C26 H50 O Si4 U'
_chemical_formula_sum 'C26 H50 O Si4 U'
_chemical_formula_weight 729.05
_chemical_name_common 5
_chemical_name_systematic 5
_chemical_properties_physical Air-sensitive,Moisture-sensitive
_space_group_crystal_system monoclinic
_space_group_IT_number 14
_space_group_name_Hall '-P 2yn'
_space_group_name_H-M_alt 'P 1 21/n 1'
_atom_sites_solution_hydrogens mixed
_atom_sites_solution_primary dual
_audit_creation_date 2020-03-11
_audit_creation_method
;
Olex2 1.2
(compiled 2018.05.29 svn.r3508 for OlexSys, GUI svn.r5506)
;
_audit_update_record
;
2020-08-31 deposited with the CCDC.	2021-01-08 downloaded from the CCDC.
;
_cell_angle_alpha 90
_cell_angle_beta 110.001(2)
_cell_angle_gamma 90
_cell_formula_units_Z 4
_cell_length_a 17.5935(3)
_cell_length_b 9.9770(2)
_cell_length_c 18.6747(4)
_cell_measurement_reflns_used 12622
_cell_measurement_temperature 100(2)
_cell_measurement_theta_max 67.6840
_cell_measurement_theta_min 2.9160
_cell_volume 3080.27(11)
_computing_cell_refinement 'CrysAlisPro 1.171.40.53 (Rigaku OD, 2019)'
_computing_data_collection 'CrysAlisPro 1.171.40.53 (Rigaku OD, 2019)'
_computing_data_reduction 'CrysAlisPro 1.171.40.53 (Rigaku OD, 2019)'
_computing_molecular_graphics 'Olex2 (Dolomanov et al., 2009)'
_computing_publication_material 'Olex2 (Dolomanov et al., 2009)'
_computing_structure_refinement 'ShelXL (Sheldrick, 2015)'
_computing_structure_solution 'ShelXT (Sheldrick, 2015)'
_diffrn_ambient_temperature 100.15
_diffrn_detector 'CCD plate'
_diffrn_measured_fraction_theta_full 0.986
_diffrn_measured_fraction_theta_max 0.985
_diffrn_measurement_details
;
List of Runs (angles in degrees, time in seconds):

  # Type    Start    End  Width  t~exp~   \w     \q     \k     \f   Frames
#--------------------------------------------------------------------------
  1  \w    -88.00  86.00   1.00    2.00    --    0.00  41.00-162.00  174
  2  \w    -19.00   6.00   1.00    8.00    --    5.00  41.00-162.00   25
  3  \w   -178.00 -32.00   1.00    8.00    --  -89.00  41.00-162.00  146
  4  \w   -152.00 -76.00   1.00    8.00    --  -89.00  30.00 150.00   76
  5  \w    -63.00  -2.00   1.00    8.00    --  -89.00  30.00 150.00   61
  6  \w   -177.00-114.00   1.00    8.00    --  -89.00  40.00 -30.00   63
  7  \w   -109.00 -49.00   1.00    8.00    --  -89.00  40.00 -30.00   60
  8  \w    -25.00   0.00   1.00    8.00    --  -89.00  40.00 -30.00   25
  9  \w   -165.00  -5.00   1.00    8.00    --  -89.00  40.00  90.00  160
;
_diffrn_measurement_device 'four-circle diffractometer'
_diffrn_measurement_device_type 'XtaLAB AFC11 (RCD3): quarter-chi single'
_diffrn_measurement_method '\w scans'
_diffrn_orient_matrix_type 'CrysAlisPro convention (1999,Acta A55,543-557)'
_diffrn_orient_matrix_UB_11 0.0855177000
_diffrn_orient_matrix_UB_12 0.0305798000
_diffrn_orient_matrix_UB_13 0.0558884000
_diffrn_orient_matrix_UB_21 0.0362351000
_diffrn_orient_matrix_UB_22 -0.0949767000
_diffrn_orient_matrix_UB_23 -0.0448196000
_diffrn_orient_matrix_UB_31 0.0070654000
_diffrn_orient_matrix_UB_32 0.1180171000
_diffrn_orient_matrix_UB_33 -0.0506847000
_diffrn_radiation_monochromator mirror
_diffrn_radiation_probe x-ray
_diffrn_radiation_type CuK\a
_diffrn_radiation_wavelength 1.54184
_diffrn_reflns_av_R_equivalents 0.0406
_diffrn_reflns_av_unetI/netI 0.0339
_diffrn_reflns_Laue_measured_fraction_full 0.986
_diffrn_reflns_Laue_measured_fraction_max 0.985
_diffrn_reflns_limit_h_max 20
_diffrn_reflns_limit_h_min -21
_diffrn_reflns_limit_k_max 11
_diffrn_reflns_limit_k_min -11
_diffrn_reflns_limit_l_max 18
_diffrn_reflns_limit_l_min -22
_diffrn_reflns_number 16262
_diffrn_reflns_point_group_measured_fraction_full 0.986
_diffrn_reflns_point_group_measured_fraction_max 0.985
_diffrn_reflns_theta_full 67.684
_diffrn_reflns_theta_max 67.759
_diffrn_reflns_theta_min 2.980
_diffrn_source 'Rotating-anode X-ray tube'
_diffrn_source_type 'Rigaku (Cu) X-ray Source'
_exptl_absorpt_coefficient_mu 16.434
_exptl_absorpt_correction_T_max 1.00000
_exptl_absorpt_correction_T_min 0.26423
_exptl_absorpt_correction_type multi-scan
_exptl_absorpt_process_details
;
CrysAlisPro 1.171.40.53 (Rigaku Oxford Diffraction, 2019)
Empirical absorption correction using spherical harmonics,
 implemented in SCALE3 ABSPACK scaling algorithm.
;
_exptl_crystal_colour 'light red'
_exptl_crystal_density_diffrn 1.572
_exptl_crystal_description plate
_exptl_crystal_F_000 1448
_exptl_crystal_recrystallization_method 'Re-crystallisation from solvent: Diethylether'
_exptl_crystal_size_max 0.2
_exptl_crystal_size_mid 0.1
_exptl_crystal_size_min 0.02
_refine_diff_density_max 3.367
_refine_diff_density_min -1.994
_refine_diff_density_rms 0.197
_refine_ls_extinction_method none
_refine_ls_goodness_of_fit_ref 1.076
_refine_ls_hydrogen_treatment mixed
_refine_ls_matrix_type full
_refine_ls_number_parameters 306
_refine_ls_number_reflns 5495
_refine_ls_number_restraints 0
_refine_ls_restrained_S_all 1.076
_refine_ls_R_factor_all 0.0366
_refine_ls_R_factor_gt 0.0358
_refine_ls_shift/su_max 0.002
_refine_ls_shift/su_mean 0.000
_refine_ls_structure_factor_coef Fsqd
_refine_ls_weighting_details 'w=1/[\s^2^(Fo^2^)+(0.0723P)^2^] where P=(Fo^2^+2Fc^2^)/3'
_refine_ls_weighting_scheme calc
_refine_ls_wR_factor_gt 0.0954
_refine_ls_wR_factor_ref 0.0967
_reflns_Friedel_coverage 0.000
_reflns_number_gt 5317
_reflns_number_total 5495
_reflns_threshold_expression 'I > 2\s(I)'
_cod_data_source_file d0sc05199c2.cif
_cod_data_source_block 5
_cod_depositor_comments 'Adding full bibliography for 1560031--1560036.cif.'
_cod_database_code 1560032
_shelx_shelxl_version_number 2014/7
_chemical_oxdiff_formula 'C26 H49 O Si4 U'
_shelx_space_group_comment
;
The symmetry employed for this shelxl refinement is uniquely defined
by the following loop, which should always be used as a source of
symmetry information in preference to the above space-group names.
They are only intended as comments.
;
_shelx_estimated_absorpt_t_max 0.735
_shelx_estimated_absorpt_t_min 0.138
_reflns_odcompleteness_completeness 99.13
_reflns_odcompleteness_iscentric 1
_reflns_odcompleteness_theta 66.97
_olex2_refinement_description
;
1. Fixed Uiso
 At 1.2 times of:
  All C(H) groups, All C(H,H) groups
 At 1.5 times of:
  All C(H,H,H) groups
2.a Secondary CH2 refined with riding coordinates:
 C25(H25A,H25B)
2.b Aromatic/amide H refined with riding coordinates:
 C8(H8), C7(H7), C9(H9), C11(H11), C10(H10), C6(H6), C12(H12), C5(H5)
2.c Idealised Me refined as rotating group:
 C17(H17A,H17B,H17C), C22(H22A,H22B,H22C), C23(H23A,H23B,H23C), C13(H13A,H13B,
 H13C), C26(H26A,H26B,H26C), C21(H21A,H21B,H21C), C20(H20A,H20B,H20C), C24(H24A,
 H24B,H24C), C19(H19A,H19B,H19C), C18(H18A,H18B,H18C), C15(H15A,H15B,H15C),
 C14(H14A,H14B,H14C), C16(H16A,H16B,H16C)
;
_olex2_submission_special_instructions 'No special instructions were received'
_oxdiff_exptl_absorpt_empirical_details
;
Empirical correction (ABSPACK) includes:
- Absorption correction using spherical harmonics
- Frame scaling
;
_oxdiff_exptl_absorpt_empirical_full_max 2.307
_oxdiff_exptl_absorpt_empirical_full_min 0.460

loop_
_space_group_symop_operation_xyz
'x, y, z'
'-x+1/2, y+1/2, -z+1/2'
'-x, -y, -z'
'x-1/2, -y-1/2, z-1/2'

loop_
_atom_site_label
_atom_site_type_symbol
_atom_site_fract_x
_atom_site_fract_y
_atom_site_fract_z
_atom_site_U_iso_or_equiv
_atom_site_adp_type
_atom_site_occupancy
_atom_site_site_symmetry_order
_atom_site_calc_flag
_atom_site_refinement_flags_posn
_atom_site_refinement_flags_adp
_atom_site_refinement_flags_occupancy
_atom_site_disorder_assembly
_atom_site_disorder_group
U1 U 0.25422(2) 0.61914(2) 0.41574(2) 0.01550(9) Uani 1 1 d . . . . .
Si3 Si 0.14885(6) 0.91913(13) 0.46616(6) 0.0189(2) Uani 1 1 d . . . . .
Si4 Si 0.38915(7) 0.88826(10) 0.58344(7) 0.0171(3) Uani 1 1 d . . . . .
Si1 Si 0.37693(6) 0.49700(11) 0.61651(6) 0.0192(2) Uani 1 1 d . . . . .
Si2 Si 0.16383(9) 0.62145(10) 0.62076(8) 0.0223(3) Uani 1 1 d . . . . .
O1 O 0.34128(15) 0.7462(3) 0.40310(14) 0.0203(6) Uani 1 1 d . . . . .
C2 C 0.3004(3) 0.6247(4) 0.5646(3) 0.0176(10) Uani 1 1 d . . . . .
C3 C 0.2062(3) 0.6378(4) 0.5404(3) 0.0176(9) Uani 1 1 d . . . . .
C4 C 0.2185(2) 0.7795(4) 0.5127(2) 0.0169(8) Uani 1 1 d . . . . .
C1 C 0.3037(2) 0.7641(4) 0.54929(19) 0.0162(8) Uani 1 1 d . . . . .
C8 C 0.2347(4) 0.3517(5) 0.4031(3) 0.0346(12) Uani 1 1 d . . . . .
H8 H 0.2554 0.2829 0.4398 0.042 Uiso 1 1 calc R . . . .
C7 C 0.1586(3) 0.3973(5) 0.4006(3) 0.0315(12) Uani 1 1 d . . . . .
H7 H 0.1374 0.3460 0.4322 0.038 Uiso 1 1 calc R . . . .
C17 C 0.2417(3) 0.6542(6) 0.7148(3) 0.0357(11) Uani 1 1 d . . . . .
H17A H 0.2799 0.5791 0.7287 0.054 Uiso 1 1 calc GR . . . .
H17B H 0.2157 0.6641 0.7533 0.054 Uiso 1 1 calc GR . . . .
H17C H 0.2708 0.7368 0.7124 0.054 Uiso 1 1 calc GR . . . .
C9 C 0.2875(3) 0.3847(4) 0.3637(3) 0.0347(13) Uani 1 1 d . . . . .
H9 H 0.3364 0.3346 0.3804 0.042 Uiso 1 1 calc R . . . .
C11 C 0.2295(3) 0.5741(6) 0.2662(2) 0.0347(12) Uani 1 1 d . . . . .
H11 H 0.2452 0.6141 0.2272 0.042 Uiso 1 1 calc R . . . .
C10 C 0.2839(3) 0.4746(5) 0.3057(2) 0.0349(12) Uani 1 1 d . . . . .
H10 H 0.3289 0.4667 0.2889 0.042 Uiso 1 1 calc R . . . .
C22 C 0.4470(2) 0.5498(5) 0.7131(2) 0.0298(10) Uani 1 1 d . . . . .
H22A H 0.4784 0.6280 0.7078 0.045 Uiso 1 1 calc GR . . . .
H22B H 0.4839 0.4759 0.7364 0.045 Uiso 1 1 calc GR . . . .
H22C H 0.4153 0.5730 0.7455 0.045 Uiso 1 1 calc GR . . . .
C23 C 0.3262(3) 0.3410(5) 0.6313(3) 0.0308(10) Uani 1 1 d . . . . .
H23A H 0.3041 0.3552 0.6724 0.046 Uiso 1 1 calc GR . . . .
H23B H 0.3655 0.2675 0.6453 0.046 Uiso 1 1 calc GR . . . .
H23C H 0.2822 0.3180 0.5842 0.046 Uiso 1 1 calc GR . . . .
C13 C 0.1736(2) 0.9819(4) 0.3823(2) 0.0250(9) Uani 1 1 d . . . . .
H13A H 0.2316 1.0012 0.3980 0.037 Uiso 1 1 calc GR . . . .
H13B H 0.1428 1.0639 0.3628 0.037 Uiso 1 1 calc GR . . . .
H13C H 0.1593 0.9134 0.3423 0.037 Uiso 1 1 calc GR . . . .
C26 C 0.4019(2) 0.7842(5) 0.3049(2) 0.0293(10) Uani 1 1 d . . . . .
H26A H 0.3503 0.7779 0.2627 0.044 Uiso 1 1 calc GR . . . .
H26B H 0.4269 0.6952 0.3155 0.044 Uiso 1 1 calc GR . . . .
H26C H 0.4380 0.8457 0.2911 0.044 Uiso 1 1 calc GR . . . .
C21 C 0.3727(2) 1.0453(4) 0.5256(2) 0.0246(9) Uani 1 1 d . . . . .
H21A H 0.3734 1.0244 0.4746 0.037 Uiso 1 1 calc GR . . . .
H21B H 0.4159 1.1094 0.5504 0.037 Uiso 1 1 calc GR . . . .
H21C H 0.3203 1.0843 0.5216 0.037 Uiso 1 1 calc GR . . . .
C6 C 0.1059(2) 0.5006(5) 0.3625(2) 0.0333(11) Uani 1 1 d . . . . .
H6 H 0.0582 0.5037 0.3756 0.040 Uiso 1 1 calc R . . . .
C12 C 0.1576(4) 0.6294(4) 0.2699(3) 0.0331(13) Uani 1 1 d . . . . .
H12 H 0.1396 0.7047 0.2374 0.040 Uiso 1 1 calc R . . . .
C20 C 0.4882(2) 0.8141(5) 0.5872(2) 0.0243(9) Uani 1 1 d . . . . .
H20A H 0.5019 0.7393 0.6235 0.036 Uiso 1 1 calc GR . . . .
H20B H 0.5305 0.8827 0.6037 0.036 Uiso 1 1 calc GR . . . .
H20C H 0.4840 0.7814 0.5365 0.036 Uiso 1 1 calc GR . . . .
C24 C 0.4406(2) 0.4557(5) 0.5569(2) 0.0264(9) Uani 1 1 d . . . . .
H24A H 0.4101 0.3970 0.5148 0.040 Uiso 1 1 calc GR . . . .
H24B H 0.4900 0.4099 0.5884 0.040 Uiso 1 1 calc GR . . . .
H24C H 0.4550 0.5385 0.5364 0.040 Uiso 1 1 calc GR . . . .
C19 C 0.3940(2) 0.9359(5) 0.6819(2) 0.0255(9) Uani 1 1 d . . . . .
H19A H 0.3431 0.9788 0.6796 0.038 Uiso 1 1 calc GR . . . .
H19B H 0.4389 0.9985 0.7039 0.038 Uiso 1 1 calc GR . . . .
H19C H 0.4026 0.8554 0.7137 0.038 Uiso 1 1 calc GR . . . .
C5 C 0.1068(3) 0.5987(5) 0.3105(3) 0.0328(12) Uani 1 1 d . . . . .
H5 H 0.0626 0.6590 0.3002 0.039 Uiso 1 1 calc R . . . .
C18 C 0.1210(3) 0.4476(5) 0.6146(2) 0.0316(10) Uani 1 1 d . . . . .
H18A H 0.0774 0.4363 0.5655 0.047 Uiso 1 1 calc GR . . . .
H18B H 0.0996 0.4341 0.6560 0.047 Uiso 1 1 calc GR . . . .
H18C H 0.1638 0.3819 0.6190 0.047 Uiso 1 1 calc GR . . . .
C15 C 0.1553(3) 1.0644(5) 0.5325(3) 0.0291(9) Uani 1 1 d . . . . .
H15A H 0.1395 1.0346 0.5754 0.044 Uiso 1 1 calc GR . . . .
H15B H 0.1189 1.1360 0.5049 0.044 Uiso 1 1 calc GR . . . .
H15C H 0.2110 1.0982 0.5517 0.044 Uiso 1 1 calc GR . . . .
C14 C 0.0416(3) 0.8589(5) 0.4291(3) 0.0294(11) Uani 1 1 d . . . . .
H14A H 0.0408 0.7618 0.4210 0.044 Uiso 1 1 calc GR . . . .
H14B H 0.0127 0.9037 0.3807 0.044 Uiso 1 1 calc GR . . . .
H14C H 0.0151 0.8798 0.4662 0.044 Uiso 1 1 calc GR . . . .
C16 C 0.0771(3) 0.7367(6) 0.6111(3) 0.0413(12) Uani 1 1 d . . . . .
H16A H 0.0957 0.8298 0.6141 0.062 Uiso 1 1 calc GR . . . .
H16B H 0.0558 0.7191 0.6522 0.062 Uiso 1 1 calc GR . . . .
H16C H 0.0345 0.7215 0.5618 0.062 Uiso 1 1 calc GR . . . .
C25 C 0.3871(2) 0.8358(5) 0.3748(2) 0.0242(9) Uani 1 1 d . . . . .
H25A H 0.4399 0.8524 0.4153 0.029 Uiso 1 1 calc R . . . .
H25B H 0.3582 0.9225 0.3625 0.029 Uiso 1 1 calc R . . . .
H3 H 0.167(2) 0.601(4) 0.499(2) 0.000(9) Uiso 1 1 d . . . . .

loop_
_atom_site_aniso_label
_atom_site_aniso_U_11
_atom_site_aniso_U_22
_atom_site_aniso_U_33
_atom_site_aniso_U_23
_atom_site_aniso_U_13
_atom_site_aniso_U_12
U1 0.01574(13) 0.01691(13) 0.01557(13) -0.00155(4) 0.00759(8) -0.00262(4)
Si3 0.0145(5) 0.0188(6) 0.0250(5) 0.0022(5) 0.0087(4) 0.0013(5)
Si4 0.0147(5) 0.0177(7) 0.0203(6) -0.0026(4) 0.0079(4) -0.0021(4)
Si1 0.0220(5) 0.0189(6) 0.0179(5) 0.0013(4) 0.0082(4) 0.0023(4)
Si2 0.0248(7) 0.0242(8) 0.0243(7) -0.0014(4) 0.0166(6) -0.0034(4)
O1 0.0228(13) 0.0224(16) 0.0197(13) 0.0011(11) 0.0123(10) -0.0018(11)
C2 0.016(2) 0.024(3) 0.016(2) -0.0016(14) 0.0096(18) -0.0030(14)
C3 0.022(2) 0.017(2) 0.018(2) 0.0002(16) 0.0114(17) 0.0035(16)
C4 0.0159(17) 0.015(2) 0.0230(18) 0.0010(15) 0.0109(14) -0.0014(14)
C1 0.0161(17) 0.018(2) 0.0162(17) -0.0015(15) 0.0072(13) 0.0020(15)
C8 0.047(3) 0.022(2) 0.026(2) -0.005(2) 0.001(2) 0.002(2)
C7 0.045(3) 0.026(3) 0.028(3) -0.0043(19) 0.019(2) -0.016(2)
C17 0.035(3) 0.049(3) 0.031(3) -0.013(2) 0.021(2) -0.007(2)
C9 0.029(3) 0.036(3) 0.033(3) -0.0181(19) 0.003(2) 0.0106(18)
C11 0.053(3) 0.037(3) 0.019(2) -0.008(2) 0.019(2) -0.022(3)
C10 0.034(2) 0.045(3) 0.033(2) -0.022(2) 0.0216(19) -0.015(2)
C22 0.029(2) 0.034(3) 0.024(2) 0.004(2) 0.0059(16) 0.0047(19)
C23 0.042(3) 0.024(2) 0.032(2) 0.002(2) 0.019(2) 0.002(2)
C13 0.026(2) 0.023(2) 0.029(2) 0.0050(18) 0.0128(16) -0.0031(17)
C26 0.028(2) 0.034(3) 0.033(2) 0.008(2) 0.0200(17) 0.0006(19)
C21 0.025(2) 0.020(2) 0.033(2) -0.0014(18) 0.0153(16) -0.0056(17)
C6 0.022(2) 0.046(3) 0.033(2) -0.018(2) 0.0118(17) -0.015(2)
C12 0.040(3) 0.029(3) 0.021(3) -0.0002(16) -0.001(2) -0.0072(18)
C20 0.0192(18) 0.027(2) 0.027(2) -0.0029(19) 0.0089(15) -0.0006(17)
C24 0.028(2) 0.029(2) 0.026(2) 0.0005(19) 0.0134(16) 0.0087(18)
C19 0.026(2) 0.027(3) 0.024(2) -0.0058(19) 0.0089(16) -0.0023(18)
C5 0.027(2) 0.028(3) 0.032(3) -0.005(2) -0.006(2) 0.0004(19)
C18 0.035(2) 0.034(3) 0.034(2) 0.000(2) 0.0225(19) -0.010(2)
C15 0.029(2) 0.024(3) 0.041(2) -0.001(2) 0.0205(18) 0.0012(19)
C14 0.017(2) 0.036(3) 0.035(3) 0.000(2) 0.0082(19) 0.0011(18)
C16 0.046(3) 0.044(3) 0.051(3) 0.011(2) 0.038(2) 0.011(2)
C25 0.021(2) 0.025(2) 0.027(2) 0.002(2) 0.0088(16) -0.0084(19)

loop_
_atom_type_symbol
_atom_type_description
_atom_type_scat_dispersion_real
_atom_type_scat_dispersion_imag
_atom_type_scat_source
C C 0.0181 0.0091 'International Tables Vol C Tables 4.2.6.8 and 6.1.1.4'
H H 0.0000 0.0000 'International Tables Vol C Tables 4.2.6.8 and 6.1.1.4'
O O 0.0492 0.0322 'International Tables Vol C Tables 4.2.6.8 and 6.1.1.4'
Si Si 0.2541 0.3302 'International Tables Vol C Tables 4.2.6.8 and 6.1.1.4'
U U -4.3638 13.4090 'International Tables Vol C Tables 4.2.6.8 and 6.1.1.4'

loop_
_geom_angle_atom_site_label_1
_geom_angle_atom_site_label_2
_geom_angle_atom_site_label_3
_geom_angle
_geom_angle_site_symmetry_1
_geom_angle_site_symmetry_3
_geom_angle_publ_flag
O1 U1 C2 97.79(12) . . ?
O1 U1 C3 120.79(11) . . ?
O1 U1 C4 93.78(11) . . ?
O1 U1 C8 132.62(15) . . ?
O1 U1 C7 160.00(13) . . ?
O1 U1 C9 103.44(15) . . ?
O1 U1 C11 81.25(12) . . ?
O1 U1 C10 84.08(12) . . ?
O1 U1 C6 151.75(12) . . ?
O1 U1 C12 95.65(14) . . ?
O1 U1 C5 122.31(14) . . ?
O1 U1 H3 138.0(9) . . ?
C2 U1 C3 33.92(14) . . ?
C2 U1 C4 47.21(12) . . ?
C2 U1 C8 95.62(14) . . ?
C2 U1 C7 94.81(14) . . ?
C2 U1 C9 112.20(15) . . ?
C2 U1 C11 168.36(16) . . ?
C2 U1 C10 138.47(15) . . ?
C2 U1 C6 107.92(14) . . ?
C2 U1 C12 159.96(19) . . ?
C2 U1 C5 130.79(17) . . ?
C2 U1 H3 51.9(9) . . ?
C3 U1 H3 19.6(9) . . ?
C4 U1 C3 33.28(12) . . ?
C4 U1 C8 127.30(15) . . ?
C4 U1 C7 106.17(14) . . ?
C4 U1 C9 155.50(16) . . ?
C4 U1 C11 144.30(15) . . ?
C4 U1 C10 174.12(14) . . ?
C4 U1 C6 95.17(12) . . ?
C4 U1 C12 117.15(14) . . ?
C4 U1 C5 98.70(14) . . ?
C4 U1 H3 44.8(8) . . ?
C8 U1 C3 94.27(15) . . ?
C8 U1 C7 29.87(17) . . ?
C8 U1 C11 77.00(17) . . ?
C8 U1 C10 57.09(16) . . ?
C8 U1 C6 57.32(16) . . ?
C8 U1 H3 84.0(8) . . ?
C7 U1 C3 77.63(14) . . ?
C7 U1 H3 61.7(9) . . ?
C9 U1 C3 122.53(16) . . ?
C9 U1 C8 30.44(18) . . ?
C9 U1 C7 57.18(17) . . ?
C9 U1 C11 57.23(18) . . ?
C9 U1 C10 29.98(17) . . ?
C9 U1 C6 77.84(16) . . ?
C9 U1 C12 78.77(16) . . ?
C9 U1 H3 114.4(8) . . ?
C11 U1 C3 153.91(14) . . ?
C11 U1 C7 83.28(15) . . ?
C11 U1 C6 75.88(14) . . ?
C11 U1 H3 134.5(9) . . ?
C10 U1 C3 151.36(14) . . ?
C10 U1 C7 76.20(15) . . ?
C10 U1 C11 29.97(16) . . ?
C10 U1 C6 84.32(13) . . ?
C10 U1 H3 137.9(9) . . ?
C6 U1 C3 78.72(13) . . ?
C6 U1 C7 29.85(16) . . ?
C6 U1 H3 59.2(9) . . ?
C12 U1 C3 126.08(17) . . ?
C12 U1 C8 86.05(15) . . ?
C12 U1 C7 76.76(15) . . ?
C12 U1 C11 30.20(18) . . ?
C12 U1 C10 57.79(16) . . ?
C12 U1 C6 56.54(16) . . ?
C12 U1 H3 108.7(9) . . ?
C5 U1 C3 97.23(16) . . ?
C5 U1 C8 78.30(16) . . ?
C5 U1 C7 56.93(16) . . ?
C5 U1 C9 86.80(16) . . ?
C5 U1 C11 57.12(17) . . ?
C5 U1 C10 77.97(15) . . ?
C5 U1 C6 29.65(16) . . ?
C5 U1 C12 30.13(19) . . ?
C5 U1 H3 78.9(9) . . ?
C4 Si3 C13 109.65(18) . . ?
C4 Si3 C15 112.75(19) . . ?
C4 Si3 C14 110.58(19) . . ?
C13 Si3 C15 108.3(2) . . ?
C13 Si3 C14 107.0(2) . . ?
C14 Si3 C15 108.4(2) . . ?
C21 Si4 C1 114.11(17) . . ?
C21 Si4 C20 108.14(19) . . ?
C21 Si4 C19 107.5(2) . . ?
C20 Si4 C1 112.19(18) . . ?
C20 Si4 C19 109.49(19) . . ?
C19 Si4 C1 105.23(18) . . ?
C2 Si1 C22 115.3(2) . . ?
C2 Si1 C24 108.3(2) . . ?
C23 Si1 C2 110.5(2) . . ?
C23 Si1 C22 106.4(2) . . ?
C23 Si1 C24 108.6(2) . . ?
C24 Si1 C22 107.58(19) . . ?
C17 Si2 C3 111.9(2) . . ?
C17 Si2 C18 111.9(2) . . ?
C17 Si2 C16 107.3(2) . . ?
C18 Si2 C3 106.77(19) . . ?
C16 Si2 C3 113.5(2) . . ?
C16 Si2 C18 105.4(2) . . ?
C25 O1 U1 165.2(2) . . ?
Si1 C2 U1 116.4(2) . . ?
C3 C2 U1 77.4(2) . . ?
C3 C2 Si1 135.3(3) . . ?
C1 C2 U1 80.0(2) . . ?
C1 C2 Si1 134.3(3) . . ?
C1 C2 C3 88.4(3) . . ?
U1 C3 H3 68(3) . . ?
Si2 C3 U1 169.9(2) . . ?
Si2 C3 H3 104(3) . . ?
C2 C3 U1 68.7(2) . . ?
C2 C3 Si2 115.3(3) . . ?
C2 C3 H3 129(3) . . ?
C4 C3 U1 70.0(2) . . ?
C4 C3 Si2 118.8(3) . . ?
C4 C3 C2 85.2(3) . . ?
C4 C3 H3 104(2) . . ?
Si3 C4 U1 113.92(16) . . ?
C3 C4 U1 76.7(2) . . ?
C3 C4 Si3 134.0(3) . . ?
C1 C4 U1 78.9(2) . . ?
C1 C4 Si3 136.0(3) . . ?
C1 C4 C3 89.2(3) . . ?
Si4 C1 U1 128.35(16) . . ?
C2 C1 U1 69.4(2) . . ?
C2 C1 Si4 131.0(3) . . ?
C2 C1 C4 95.3(3) . . ?
C4 C1 U1 70.6(2) . . ?
C4 C1 Si4 132.6(3) . . ?
U1 C8 H8 130.4 . . ?
C7 C8 U1 76.9(3) . . ?
C7 C8 H8 112.8 . . ?
C7 C8 C9 134.5(5) . . ?
C9 C8 U1 74.1(3) . . ?
C9 C8 H8 112.8 . . ?
U1 C7 H7 136.9 . . ?
C8 C7 U1 73.3(3) . . ?
C8 C7 H7 112.2 . . ?
C8 C7 C6 135.5(5) . . ?
C6 C7 U1 74.6(3) . . ?
C6 C7 H7 112.2 . . ?
Si2 C17 H17A 109.5 . . ?
Si2 C17 H17B 109.5 . . ?
Si2 C17 H17C 109.5 . . ?
H17A C17 H17B 109.5 . . ?
H17A C17 H17C 109.5 . . ?
H17B C17 H17C 109.5 . . ?
U1 C9 H9 128.9 . . ?
C8 C9 U1 75.4(3) . . ?
C8 C9 H9 113.0 . . ?
C10 C9 U1 76.2(3) . . ?
C10 C9 C8 134.1(5) . . ?
C10 C9 H9 113.0 . . ?
U1 C11 H11 137.1 . . ?
C10 C11 U1 74.7(2) . . ?
C10 C11 H11 112.1 . . ?
C10 C11 C12 135.8(5) . . ?
C12 C11 U1 73.4(3) . . ?
C12 C11 H11 112.1 . . ?
U1 C10 H10 134.0 . . ?
C9 C10 U1 73.8(2) . . ?
C9 C10 C11 135.1(4) . . ?
C9 C10 H10 112.5 . . ?
C11 C10 U1 75.4(3) . . ?
C11 C10 H10 112.5 . . ?
Si1 C22 H22A 109.5 . . ?
Si1 C22 H22B 109.5 . . ?
Si1 C22 H22C 109.5 . . ?
H22A C22 H22B 109.5 . . ?
H22A C22 H22C 109.5 . . ?
H22B C22 H22C 109.5 . . ?
Si1 C23 H23A 109.5 . . ?
Si1 C23 H23B 109.5 . . ?
Si1 C23 H23C 109.5 . . ?
H23A C23 H23B 109.5 . . ?
H23A C23 H23C 109.5 . . ?
H23B C23 H23C 109.5 . . ?
Si3 C13 H13A 109.5 . . ?
Si3 C13 H13B 109.5 . . ?
Si3 C13 H13C 109.5 . . ?
H13A C13 H13B 109.5 . . ?
H13A C13 H13C 109.5 . . ?
H13B C13 H13C 109.5 . . ?
H26A C26 H26B 109.5 . . ?
H26A C26 H26C 109.5 . . ?
H26B C26 H26C 109.5 . . ?
C25 C26 H26A 109.5 . . ?
C25 C26 H26B 109.5 . . ?
C25 C26 H26C 109.5 . . ?
Si4 C21 H21A 109.5 . . ?
Si4 C21 H21B 109.5 . . ?
Si4 C21 H21C 109.5 . . ?
H21A C21 H21B 109.5 . . ?
H21A C21 H21C 109.5 . . ?
H21B C21 H21C 109.5 . . ?
U1 C6 H6 135.3 . . ?
C7 C6 U1 75.5(3) . . ?
C7 C6 H6 112.4 . . ?
C5 C6 U1 73.1(3) . . ?
C5 C6 C7 135.2(4) . . ?
C5 C6 H6 112.4 . . ?
U1 C12 H12 129.7 . . ?
C11 C12 U1 76.4(3) . . ?
C11 C12 H12 112.8 . . ?
C5 C12 U1 74.9(3) . . ?
C5 C12 C11 134.4(5) . . ?
C5 C12 H12 112.8 . . ?
Si4 C20 H20A 109.5 . . ?
Si4 C20 H20B 109.5 . . ?
Si4 C20 H20C 109.5 . . ?
H20A C20 H20B 109.5 . . ?
H20A C20 H20C 109.5 . . ?
H20B C20 H20C 109.5 . . ?
Si1 C24 H24A 109.5 . . ?
Si1 C24 H24B 109.5 . . ?
Si1 C24 H24C 109.5 . . ?
H24A C24 H24B 109.5 . . ?
H24A C24 H24C 109.5 . . ?
H24B C24 H24C 109.5 . . ?
Si4 C19 H19A 109.5 . . ?
Si4 C19 H19B 109.5 . . ?
Si4 C19 H19C 109.5 . . ?
H19A C19 H19B 109.5 . . ?
H19A C19 H19C 109.5 . . ?
H19B C19 H19C 109.5 . . ?
U1 C5 H5 128.5 . . ?
C6 C5 U1 77.3(3) . . ?
C6 C5 C12 134.7(5) . . ?
C6 C5 H5 112.6 . . ?
C12 C5 U1 75.0(3) . . ?
C12 C5 H5 112.6 . . ?
Si2 C18 H18A 109.5 . . ?
Si2 C18 H18B 109.5 . . ?
Si2 C18 H18C 109.5 . . ?
H18A C18 H18B 109.5 . . ?
H18A C18 H18C 109.5 . . ?
H18B C18 H18C 109.5 . . ?
Si3 C15 H15A 109.5 . . ?
Si3 C15 H15B 109.5 . . ?
Si3 C15 H15C 109.5 . . ?
H15A C15 H15B 109.5 . . ?
H15A C15 H15C 109.5 . . ?
H15B C15 H15C 109.5 . . ?
Si3 C14 H14A 109.5 . . ?
Si3 C14 H14B 109.5 . . ?
Si3 C14 H14C 109.5 . . ?
H14A C14 H14B 109.5 . . ?
H14A C14 H14C 109.5 . . ?
H14B C14 H14C 109.5 . . ?
Si2 C16 H16A 109.5 . . ?
Si2 C16 H16B 109.5 . . ?
Si2 C16 H16C 109.5 . . ?
H16A C16 H16B 109.5 . . ?
H16A C16 H16C 109.5 . . ?
H16B C16 H16C 109.5 . . ?
O1 C25 C26 113.2(4) . . ?
O1 C25 H25A 108.9 . . ?
O1 C25 H25B 108.9 . . ?
C26 C25 H25A 108.9 . . ?
C26 C25 H25B 108.9 . . ?
H25A C25 H25B 107.7 . . ?

loop_
_geom_bond_atom_site_label_1
_geom_bond_atom_site_label_2
_geom_bond_distance
_geom_bond_site_symmetry_2
_geom_bond_publ_flag
U1 O1 2.063(3) . ?
U1 C2 2.617(5) . ?
U1 C3 2.741(4) . ?
U1 C4 2.647(4) . ?
U1 C8 2.690(5) . ?
U1 C7 2.736(5) . ?
U1 C9 2.673(4) . ?
U1 C11 2.713(4) . ?
U1 C10 2.703(4) . ?
U1 C6 2.725(4) . ?
U1 C12 2.673(5) . ?
U1 C5 2.672(5) . ?
U1 H3 2.55(4) . ?
Si3 C4 1.863(4) . ?
Si3 C13 1.870(4) . ?
Si3 C15 1.885(5) . ?
Si3 C14 1.873(5) . ?
Si4 C1 1.883(4) . ?
Si4 C21 1.868(4) . ?
Si4 C20 1.871(4) . ?
Si4 C19 1.873(4) . ?
Si1 C2 1.866(5) . ?
Si1 C22 1.879(4) . ?
Si1 C23 1.862(5) . ?
Si1 C24 1.876(4) . ?
Si2 C3 1.897(5) . ?
Si2 C17 1.850(5) . ?
Si2 C18 1.878(5) . ?
Si2 C16 1.869(5) . ?
O1 C25 1.421(5) . ?
C2 C3 1.567(6) . ?
C2 C1 1.424(5) . ?
C3 C4 1.546(6) . ?
C3 H3 0.92(4) . ?
C4 C1 1.427(5) . ?
C8 H8 0.9500 . ?
C8 C7 1.399(8) . ?
C8 C9 1.408(9) . ?
C7 H7 0.9500 . ?
C7 C6 1.407(7) . ?
C17 H17A 0.9800 . ?
C17 H17B 0.9800 . ?
C17 H17C 0.9800 . ?
C9 H9 0.9500 . ?
C9 C10 1.391(8) . ?
C11 H11 0.9500 . ?
C11 C10 1.400(8) . ?
C11 C12 1.404(8) . ?
C10 H10 0.9500 . ?
C22 H22A 0.9800 . ?
C22 H22B 0.9800 . ?
C22 H22C 0.9800 . ?
C23 H23A 0.9800 . ?
C23 H23B 0.9800 . ?
C23 H23C 0.9800 . ?
C13 H13A 0.9800 . ?
C13 H13B 0.9800 . ?
C13 H13C 0.9800 . ?
C26 H26A 0.9800 . ?
C26 H26B 0.9800 . ?
C26 H26C 0.9800 . ?
C26 C25 1.506(6) . ?
C21 H21A 0.9800 . ?
C21 H21B 0.9800 . ?
C21 H21C 0.9800 . ?
C6 H6 0.9500 . ?
C6 C5 1.382(7) . ?
C12 H12 0.9500 . ?
C12 C5 1.389(9) . ?
C20 H20A 0.9800 . ?
C20 H20B 0.9800 . ?
C20 H20C 0.9800 . ?
C24 H24A 0.9800 . ?
C24 H24B 0.9800 . ?
C24 H24C 0.9800 . ?
C19 H19A 0.9800 . ?
C19 H19B 0.9800 . ?
C19 H19C 0.9800 . ?
C5 H5 0.9500 . ?
C18 H18A 0.9800 . ?
C18 H18B 0.9800 . ?
C18 H18C 0.9800 . ?
C15 H15A 0.9800 . ?
C15 H15B 0.9800 . ?
C15 H15C 0.9800 . ?
C14 H14A 0.9800 . ?
C14 H14B 0.9800 . ?
C14 H14C 0.9800 . ?
C16 H16A 0.9800 . ?
C16 H16B 0.9800 . ?
C16 H16C 0.9800 . ?
C25 H25A 0.9900 . ?
C25 H25B 0.9900 . ?

loop_
_geom_torsion_atom_site_label_1
_geom_torsion_atom_site_label_2
_geom_torsion_atom_site_label_3
_geom_torsion_atom_site_label_4
_geom_torsion
_geom_torsion_site_symmetry_1
_geom_torsion_site_symmetry_2
_geom_torsion_site_symmetry_3
_geom_torsion_site_symmetry_4
_geom_torsion_publ_flag
U1 O1 C25 C26 -53.9(12) . . . . ?
U1 C2 C3 Si2 169.9(2) . . . . ?
U1 C2 C3 C4 -70.4(2) . . . . ?
U1 C2 C1 Si4 -123.4(3) . . . . ?
U1 C2 C1 C4 66.9(2) . . . . ?
U1 C3 C4 Si3 110.5(3) . . . . ?
U1 C3 C4 C1 -78.7(2) . . . . ?
U1 C4 C1 Si4 124.7(3) . . . . ?
U1 C4 C1 C2 -65.9(3) . . . . ?
U1 C8 C7 C6 45.5(6) . . . . ?
U1 C8 C9 C10 -53.5(5) . . . . ?
U1 C7 C6 C5 46.6(5) . . . . ?
U1 C9 C10 C11 -48.4(5) . . . . ?
U1 C11 C10 C9 48.0(5) . . . . ?
U1 C11 C12 C5 -52.3(6) . . . . ?
U1 C6 C5 C12 53.3(6) . . . . ?
U1 C12 C5 C6 -54.1(6) . . . . ?
Si3 C4 C1 U1 -113.0(4) . . . . ?
Si3 C4 C1 Si4 11.7(6) . . . . ?
Si3 C4 C1 C2 -178.9(4) . . . . ?
Si1 C2 C3 U1 -114.9(4) . . . . ?
Si1 C2 C3 Si2 55.0(5) . . . . ?
Si1 C2 C3 C4 174.7(4) . . . . ?
Si1 C2 C1 U1 117.3(5) . . . . ?
Si1 C2 C1 Si4 -6.2(7) . . . . ?
Si1 C2 C1 C4 -175.8(4) . . . . ?
Si2 C3 C4 U1 -174.6(3) . . . . ?
Si2 C3 C4 Si3 -64.1(5) . . . . ?
Si2 C3 C4 C1 106.6(3) . . . . ?
C2 C3 C4 U1 69.0(2) . . . . ?
C2 C3 C4 Si3 179.6(3) . . . . ?
C2 C3 C4 C1 -9.7(3) . . . . ?
C3 C2 C1 U1 -77.5(2) . . . . ?
C3 C2 C1 Si4 159.1(3) . . . . ?
C3 C2 C1 C4 -10.6(3) . . . . ?
C3 C4 C1 U1 76.6(2) . . . . ?
C3 C4 C1 Si4 -158.7(3) . . . . ?
C3 C4 C1 C2 10.7(3) . . . . ?
C1 C2 C3 U1 80.1(2) . . . . ?
C1 C2 C3 Si2 -110.0(3) . . . . ?
C1 C2 C3 C4 9.7(3) . . . . ?
C8 C7 C6 U1 -45.1(6) . . . . ?
C8 C7 C6 C5 1.5(10) . . . . ?
C8 C9 C10 U1 53.3(5) . . . . ?
C8 C9 C10 C11 4.8(10) . . . . ?
C7 C8 C9 U1 52.4(6) . . . . ?
C7 C8 C9 C10 -1.2(10) . . . . ?
C7 C6 C5 U1 -47.3(5) . . . . ?
C7 C6 C5 C12 6.0(10) . . . . ?
C17 Si2 C3 U1 131.9(13) . . . . ?
C17 Si2 C3 C2 20.7(4) . . . . ?
C17 Si2 C3 C4 -78.2(4) . . . . ?
C9 C8 C7 U1 -51.4(6) . . . . ?
C9 C8 C7 C6 -6.0(11) . . . . ?
C11 C12 C5 U1 52.9(6) . . . . ?
C11 C12 C5 C6 -1.3(10) . . . . ?
C10 C11 C12 U1 45.2(6) . . . . ?
C10 C11 C12 C5 -7.1(10) . . . . ?
C22 Si1 C2 U1 149.7(2) . . . . ?
C22 Si1 C2 C3 -111.4(5) . . . . ?
C22 Si1 C2 C1 47.4(5) . . . . ?
C23 Si1 C2 U1 -89.6(2) . . . . ?
C23 Si1 C2 C3 9.3(5) . . . . ?
C23 Si1 C2 C1 168.1(4) . . . . ?
C13 Si3 C4 U1 -37.4(2) . . . . ?
C13 Si3 C4 C3 -131.9(4) . . . . ?
C13 Si3 C4 C1 61.5(4) . . . . ?
C21 Si4 C1 U1 67.4(3) . . . . ?
C21 Si4 C1 C2 162.7(4) . . . . ?
C21 Si4 C1 C4 -31.3(4) . . . . ?
C12 C11 C10 U1 -44.8(6) . . . . ?
C12 C11 C10 C9 3.1(10) . . . . ?
C20 Si4 C1 U1 -56.0(3) . . . . ?
C20 Si4 C1 C2 39.3(4) . . . . ?
C20 Si4 C1 C4 -154.8(3) . . . . ?
C24 Si1 C2 U1 29.2(3) . . . . ?
C24 Si1 C2 C3 128.1(5) . . . . ?
C24 Si1 C2 C1 -73.1(5) . . . . ?
C19 Si4 C1 U1 -175.0(2) . . . . ?
C19 Si4 C1 C2 -79.7(4) . . . . ?
C19 Si4 C1 C4 86.2(4) . . . . ?
C18 Si2 C3 U1 9.2(13) . . . . ?
C18 Si2 C3 C2 -102.0(3) . . . . ?
C18 Si2 C3 C4 159.1(3) . . . . ?
C15 Si3 C4 U1 -158.10(17) . . . . ?
C15 Si3 C4 C3 107.4(4) . . . . ?
C15 Si3 C4 C1 -59.2(4) . . . . ?
C14 Si3 C4 U1 80.3(2) . . . . ?
C14 Si3 C4 C3 -14.2(4) . . . . ?
C14 Si3 C4 C1 179.3(4) . . . . ?
C16 Si2 C3 U1 -106.5(13) . . . . ?
C16 Si2 C3 C2 142.3(3) . . . . ?
C16 Si2 C3 C4 43.4(4) . . . . ?
